data_1566187
loop_
_publ_author_name
'Suresh, Lakshmi'
'Finnstad, Jone'
'T\"ornroos, Karl W.'
'Le Roux, Erwan'

_publ_section_title
;
 Bis(phenolate)-functionalized N-heterocyclic carbene complexes of oxo-
 and imido-vanadium(V)
;
_journal_name_full 'Inorganica Chimica Acta'
_journal_page_first 120301
_journal_paper_doi 10.1016/j.ica.2021.120301
_journal_volume 521
_journal_year 2021
_chemical_formula_moiety 'C62 H88 N4 O7 V2'
_chemical_formula_sum 'C62 H88 N4 O7 V2'
_chemical_formula_weight 1103.24
_space_group_crystal_system monoclinic
_space_group_IT_number 14
_space_group_name_Hall '-P 2yn'
_space_group_name_H-M_alt 'P 1 21/n 1'
_atom_sites_solution_hydrogens geom
_audit_creation_method SHELXL-2018/3
_cell_angle_alpha 90
_cell_angle_beta 110.2310(10)
_cell_angle_gamma 90
_cell_formula_units_Z 4
_cell_length_a 15.6163(2)
_cell_length_b 27.57870(10)
_cell_length_c 20.3189(2)
_cell_measurement_reflns_used 19728
_cell_measurement_temperature 120(2)
_cell_measurement_theta_max 32.8920
_cell_measurement_theta_min 2.1250
_cell_volume 8211.01(15)
_computing_cell_refinement 'CrysAlisPro 1.171.40.67a (Rigaku OD, 2019)'
_computing_data_collection 'CrysAlisPro 1.171.40.67a (Rigaku OD, 2019)'
_computing_data_reduction 'CrysAlisPro 1.171.40.67a (Rigaku OD, 2019)'
_computing_structure_refinement 'SHELXL-2018/3 (Sheldrick, 2018)'
_computing_structure_solution 'SHELXT 2014/5 (Sheldrick, 2014)'
_diffrn_ambient_temperature 120(2)
_diffrn_detector 'Hybrid Pixel Array Detector'
_diffrn_detector_area_resol_mean 5.8140
_diffrn_measured_fraction_theta_full 0.710
_diffrn_measured_fraction_theta_max 0.612
_diffrn_measurement_device_type 'dectris-CrysAlisPro-abstract goniometer imported dectris images'
_diffrn_radiation_monochromator synchrotron
_diffrn_radiation_type synchrotron
_diffrn_radiation_wavelength 0.82495
_diffrn_reflns_av_R_equivalents 0.0207
_diffrn_reflns_av_unetI/netI 0.0183
_diffrn_reflns_Laue_measured_fraction_full 0.710
_diffrn_reflns_Laue_measured_fraction_max 0.612
_diffrn_reflns_limit_h_max 20
_diffrn_reflns_limit_h_min -20
_diffrn_reflns_limit_k_max 35
_diffrn_reflns_limit_k_min -35
_diffrn_reflns_limit_l_max 24
_diffrn_reflns_limit_l_min -24
_diffrn_reflns_number 43661
_diffrn_reflns_point_group_measured_fraction_full 0.710
_diffrn_reflns_point_group_measured_fraction_max 0.612
_diffrn_reflns_theta_full 29.668
_diffrn_reflns_theta_max 33.003
_diffrn_reflns_theta_min 2.354
_exptl_absorpt_coefficient_mu 0.396
_exptl_absorpt_correction_T_max 1.0000
_exptl_absorpt_correction_T_min 0.69662
_exptl_absorpt_correction_type multi-scan
_exptl_absorpt_process_details
;
CrysAlisPro 1.171.40.67a (Rigaku Oxford Diffraction, 2019)
Empirical absorption correction using spherical harmonics,
 implemented in SCALE3 ABSPACK scaling algorithm.
;
_exptl_crystal_colour plate
_exptl_crystal_density_diffrn 0.892
_exptl_crystal_description brown
_exptl_crystal_F_000 2360
_exptl_crystal_size_max 0.10
_exptl_crystal_size_mid 0.04
_exptl_crystal_size_min 0.01
_refine_diff_density_max 0.872
_refine_diff_density_min -0.423
_refine_diff_density_rms 0.051
_refine_ls_extinction_coef .
_refine_ls_extinction_method none
_refine_ls_goodness_of_fit_ref 1.059
_refine_ls_hydrogen_treatment constr
_refine_ls_matrix_type full
_refine_ls_number_parameters 731
_refine_ls_number_reflns 12119
_refine_ls_number_restraints 66
_refine_ls_restrained_S_all 1.089
_refine_ls_R_factor_all 0.0632
_refine_ls_R_factor_gt 0.0588
_refine_ls_shift/su_max 0.002
_refine_ls_shift/su_mean 0.000
_refine_ls_structure_factor_coef Fsqd
_refine_ls_weighting_details 'w=1/[\s^2^(Fo^2^)+(0.1083P)^2^+4.5899P] where P=(Fo^2^+2Fc^2^)/3'
_refine_ls_weighting_scheme calc
_refine_ls_wR_factor_gt 0.1780
_refine_ls_wR_factor_ref 0.1829
_reflns_Friedel_coverage 0.000
_reflns_Friedel_fraction_full .
_reflns_Friedel_fraction_max .
_reflns_number_gt 10795
_reflns_number_total 12119
_reflns_threshold_expression 'I > 2\s(I)'
_cod_data_source_file Compound6.cif
_cod_data_source_block compound6
_cod_original_cell_volume 8211.01(14)
_cod_original_sg_symbol_H-M 'P 21/n'
_cod_database_code 1566187
_shelx_shelxl_version_number 2018/3
_shelx_space_group_comment
;
The symmetry employed for this shelxl refinement is uniquely defined
by the following loop, which should always be used as a source of
symmetry information in preference to the above space-group names.
They are only intended as comments.
;
_shelx_estimated_absorpt_t_min 0.69662
_shelx_estimated_absorpt_t_max 1.00000

loop_
_space_group_symop_operation_xyz
'x, y, z'
'-x+1/2, y+1/2, -z+1/2'
'-x, -y, -z'
'x-1/2, -y-1/2, z-1/2'

loop_
_atom_site_label
_atom_site_type_symbol
_atom_site_fract_x
_atom_site_fract_y
_atom_site_fract_z
_atom_site_U_iso_or_equiv
_atom_site_adp_type
_atom_site_occupancy
_atom_site_site_symmetry_order
_atom_site_calc_flag
_atom_site_refinement_flags_posn
_atom_site_refinement_flags_adp
_atom_site_refinement_flags_occupancy
_atom_site_disorder_assembly
_atom_site_disorder_group
V1 V 0.57647(3) 0.78034(2) 0.48864(2) 0.03769(16) Uani 1 1 d . . . . .
O1 O 0.47695(12) 0.80322(6) 0.50809(9) 0.0421(4) Uani 1 1 d . . . . .
N1 N 0.66091(15) 0.71515(6) 0.62173(11) 0.0356(5) Uani 1 1 d . . . . .
C1 C 0.60762(17) 0.75336(8) 0.59241(13) 0.0346(6) Uani 1 1 d . . . . .
V2 V 0.45005(3) 0.78457(2) 0.30464(2) 0.03778(16) Uani 1 1 d . . . . .
O2 O 0.64988(14) 0.72898(6) 0.48391(10) 0.0476(5) Uani 1 1 d . . . . .
N2 N 0.58149(15) 0.77501(6) 0.64156(11) 0.0362(5) Uani 1 1 d . . . . .
C2 C 0.6688(2) 0.70793(9) 0.69565(14) 0.0413(6) Uani 1 1 d . . . . .
H2A H 0.733476 0.705431 0.726569 0.050 Uiso 1 1 calc R U . . .
H2AB H 0.635737 0.678468 0.701198 0.050 Uiso 1 1 calc R U . . .
O3 O 0.64466(14) 0.82512(6) 0.50636(10) 0.0504(5) Uani 1 1 d . . . . .
N3 N 0.37177(15) 0.72500(7) 0.16581(11) 0.0379(5) Uani 1 1 d . . . . .
C3 C 0.62464(19) 0.75347(9) 0.71116(14) 0.0407(6) Uani 1 1 d . . . . .
H3A H 0.578760 0.745492 0.733052 0.049 Uiso 1 1 calc R U . . .
H3AB H 0.670831 0.775579 0.742517 0.049 Uiso 1 1 calc R U . . .
O4 O 0.51157(13) 0.77759(6) 0.39663(9) 0.0455(5) Uani 1 1 d . . . . .
N4 N 0.45327(16) 0.78638(7) 0.15341(12) 0.0402(5) Uani 1 1 d . . . . .
C4 C 0.52024(18) 0.81419(8) 0.63096(14) 0.0370(6) Uani 1 1 d . . . . .
O5 O 0.55228(12) 0.80980(6) 0.29094(10) 0.0437(4) Uani 1 1 d . . . . .
C5 C 0.46718(19) 0.82732(8) 0.56293(15) 0.0397(7) Uani 1 1 d . . . . .
O6 O 0.37407(13) 0.73256(6) 0.30186(10) 0.0445(5) Uani 1 1 d . . . . .
C6 C 0.40029(19) 0.86400(8) 0.55077(16) 0.0457(7) Uani 1 1 d . . . . .
O7 O 0.38205(13) 0.82959(6) 0.28921(10) 0.0446(5) Uani 1 1 d . . . . .
C7 C 0.3929(2) 0.88621(8) 0.61071(17) 0.0466(7) Uani 1 1 d . . . . .
H7 H 0.349346 0.911496 0.604036 0.056 Uiso 1 1 calc R U . . .
C8 C 0.4442(2) 0.87388(8) 0.67837(17) 0.0466(7) Uani 1 1 d . . . . .
C9 C 0.50981(19) 0.83762(8) 0.68856(15) 0.0436(7) Uani 1 1 d . . . . .
H9 H 0.547397 0.828871 0.734748 0.052 Uiso 1 1 calc R U . . .
C10 C 0.3431(2) 0.87944(10) 0.47683(18) 0.0569(8) Uani 1 1 d . . . . .
C11 C 0.4055(3) 0.90174(12) 0.4405(2) 0.0700(10) Uani 1 1 d . . . . .
H11A H 0.369200 0.910050 0.391983 0.105 Uiso 1 1 calc R U . . .
H11B H 0.452782 0.878267 0.440829 0.105 Uiso 1 1 calc R U . . .
H11C H 0.434378 0.931103 0.465675 0.105 Uiso 1 1 calc R U . . .
C12 C 0.2909(2) 0.83539(12) 0.4333(2) 0.0698(9) Uani 1 1 d . . . . .
H12A H 0.255373 0.846042 0.385662 0.105 Uiso 1 1 calc R U . . .
H12B H 0.249652 0.821861 0.455619 0.105 Uiso 1 1 calc R U . . .
H12C H 0.334741 0.810524 0.431317 0.105 Uiso 1 1 calc R U . . .
C13 C 0.2706(3) 0.91762(13) 0.4771(2) 0.0789(11) Uani 1 1 d . . . . .
H13A H 0.233480 0.925846 0.428745 0.118 Uiso 1 1 calc R U . . .
H13B H 0.301166 0.946854 0.501576 0.118 Uiso 1 1 calc R U . . .
H13C H 0.231306 0.904334 0.501299 0.118 Uiso 1 1 calc R U . . .
C14 C 0.43214(18) 0.89933(9) 0.74229(16) 0.0602(9) Uani 1 1 d D . . . .
C15 C 0.4565(4) 0.8678(2) 0.8075(3) 0.0791(18) Uani 0.664(8) 1 d D U P A 1
H15A H 0.440416 0.884817 0.843978 0.119 Uiso 0.664(8) 1 calc R U P A 1
H15B H 0.522157 0.861064 0.824604 0.119 Uiso 0.664(8) 1 calc R U P A 1
H15C H 0.422626 0.837225 0.796053 0.119 Uiso 0.664(8) 1 calc R U P A 1
C16 C 0.3316(3) 0.91520(18) 0.7242(3) 0.0613(14) Uani 0.664(8) 1 d D U P A 1
H16A H 0.323681 0.930053 0.765597 0.092 Uiso 0.664(8) 1 calc R U P A 1
H16B H 0.291671 0.886819 0.709900 0.092 Uiso 0.664(8) 1 calc R U P A 1
H16C H 0.315675 0.938789 0.685820 0.092 Uiso 0.664(8) 1 calc R U P A 1
C17 C 0.4898(4) 0.94505(18) 0.7577(4) 0.089(2) Uani 0.664(8) 1 d D U P A 1
H17A H 0.485220 0.960902 0.799529 0.133 Uiso 0.664(8) 1 calc R U P A 1
H17B H 0.467868 0.967169 0.717623 0.133 Uiso 0.664(8) 1 calc R U P A 1
H17C H 0.553652 0.936579 0.765966 0.133 Uiso 0.664(8) 1 calc R U P A 1
C15A C 0.4089(7) 0.8584(3) 0.7861(5) 0.066(3) Uani 0.336(8) 1 d D U P A 2
H15D H 0.404053 0.872231 0.829077 0.099 Uiso 0.336(8) 1 calc R U P A 2
H15E H 0.457381 0.833915 0.798308 0.099 Uiso 0.336(8) 1 calc R U P A 2
H15F H 0.350802 0.843324 0.758451 0.099 Uiso 0.336(8) 1 calc R U P A 2
C16A C 0.3608(7) 0.9390(3) 0.7327(9) 0.152(8) Uani 0.336(8) 1 d D U P A 2
H16D H 0.362893 0.950697 0.778790 0.228 Uiso 0.336(8) 1 calc R U P A 2
H16E H 0.300014 0.925795 0.707263 0.228 Uiso 0.336(8) 1 calc R U P A 2
H16F H 0.373558 0.965859 0.705990 0.228 Uiso 0.336(8) 1 calc R U P A 2
C17A C 0.5248(4) 0.9198(4) 0.7905(5) 0.069(3) Uani 0.336(8) 1 d D U P A 2
H17D H 0.514834 0.941390 0.825505 0.103 Uiso 0.336(8) 1 calc R U P A 2
H17E H 0.553435 0.938051 0.762226 0.103 Uiso 0.336(8) 1 calc R U P A 2
H17F H 0.564734 0.893035 0.814257 0.103 Uiso 0.336(8) 1 calc R U P A 2
C18 C 0.68517(18) 0.68734(8) 0.51577(14) 0.0386(6) Uani 1 1 d . . . . .
C19 C 0.71626(19) 0.65156(9) 0.47974(14) 0.0431(6) Uani 1 1 d . . . . .
C20 C 0.75491(19) 0.60969(9) 0.51675(15) 0.0443(7) Uani 1 1 d . . . . .
H20 H 0.774997 0.585077 0.492757 0.053 Uiso 1 1 calc R U . . .
C21 C 0.76558(18) 0.60206(8) 0.58647(14) 0.0403(6) Uani 1 1 d . . . . .
C22 C 0.73587(17) 0.63822(8) 0.62153(14) 0.0373(6) Uani 1 1 d . . . . .
H22 H 0.743953 0.634364 0.669773 0.045 Uiso 1 1 calc R U . . .
C23 C 0.69450(17) 0.67984(8) 0.58617(13) 0.0359(6) Uani 1 1 d . . . . .
C24 C 0.7086(2) 0.65934(11) 0.40275(16) 0.0537(8) Uani 1 1 d . . . . .
C25 C 0.6092(2) 0.66821(14) 0.35628(17) 0.0675(9) Uani 1 1 d . . . . .
H25A H 0.605775 0.673235 0.307698 0.101 Uiso 1 1 calc R U . . .
H25B H 0.586033 0.697048 0.372850 0.101 Uiso 1 1 calc R U . . .
H25C H 0.572108 0.640021 0.358596 0.101 Uiso 1 1 calc R U . . .
C26 C 0.7685(3) 0.70234(13) 0.39831(17) 0.0642(9) Uani 1 1 d . . . . .
H26A H 0.763165 0.707502 0.349338 0.096 Uiso 1 1 calc R U . . .
H26B H 0.832216 0.695474 0.426487 0.096 Uiso 1 1 calc R U . . .
H26C H 0.748315 0.731541 0.416272 0.096 Uiso 1 1 calc R U . . .
C27 C 0.7419(3) 0.61444(13) 0.37344(18) 0.0701(10) Uani 1 1 d . . . . .
H27A H 0.733950 0.619857 0.323998 0.105 Uiso 1 1 calc R U . . .
H27B H 0.706421 0.586026 0.377515 0.105 Uiso 1 1 calc R U . . .
H27C H 0.806670 0.608865 0.400163 0.105 Uiso 1 1 calc R U . . .
C28 C 0.80567(19) 0.55529(8) 0.62621(15) 0.0429(7) Uani 1 1 d . . . . .
C29 C 0.8296(3) 0.51891(11) 0.57814(19) 0.0701(10) Uani 1 1 d . . . . .
H29A H 0.851435 0.488704 0.603859 0.105 Uiso 1 1 calc R U . . .
H29B H 0.877379 0.532551 0.562677 0.105 Uiso 1 1 calc R U . . .
H29C H 0.775101 0.512235 0.537172 0.105 Uiso 1 1 calc R U . . .
C30 C 0.8878(3) 0.56588(10) 0.68873(19) 0.0670(10) Uani 1 1 d . . . . .
H30A H 0.911978 0.535549 0.713265 0.100 Uiso 1 1 calc R U . . .
H30B H 0.871035 0.587685 0.720380 0.100 Uiso 1 1 calc R U . . .
H30C H 0.934453 0.581358 0.673689 0.100 Uiso 1 1 calc R U . . .
C31 C 0.7323(3) 0.53086(11) 0.6497(2) 0.0749(11) Uani 1 1 d . . . . .
H31A H 0.754670 0.499267 0.670761 0.112 Uiso 1 1 calc R U . . .
H31B H 0.676531 0.526340 0.609033 0.112 Uiso 1 1 calc R U . . .
H31C H 0.719125 0.551438 0.684380 0.112 Uiso 1 1 calc R U . . .
C32 C 0.42415(18) 0.76195(8) 0.19916(14) 0.0393(6) Uani 1 1 d . . . . .
C33 C 0.3649(2) 0.72158(9) 0.09104(16) 0.0461(7) Uani 1 1 d . . . . .
H33A H 0.300438 0.720596 0.059310 0.055 Uiso 1 1 calc R U . . .
H33B H 0.397207 0.692647 0.082683 0.055 Uiso 1 1 calc R U . . .
C34 C 0.4116(2) 0.76827(9) 0.08173(15) 0.0462(7) Uani 1 1 d . . . . .
H34A H 0.458492 0.761722 0.060236 0.055 Uiso 1 1 calc R U . . .
H34B H 0.366797 0.791749 0.052106 0.055 Uiso 1 1 calc R U . . .
C35 C 0.51518(19) 0.82561(9) 0.16942(15) 0.0425(7) Uani 1 1 d . . . . .
C36 C 0.56371(19) 0.83666(9) 0.23903(16) 0.0435(7) Uani 1 1 d . . . . .
C37 C 0.6279(2) 0.87500(10) 0.25596(16) 0.0482(7) Uani 1 1 d . . . . .
C38 C 0.6394(2) 0.90010(10) 0.20006(17) 0.0514(8) Uani 1 1 d . . . . .
H38 H 0.682742 0.925700 0.210358 0.062 Uiso 1 1 calc R U . . .
C39 C 0.5911(2) 0.88982(9) 0.13038(17) 0.0528(8) Uani 1 1 d . . . . .
C40 C 0.5280(2) 0.85222(9) 0.11485(15) 0.0466(7) Uani 1 1 d . . . . .
H40 H 0.493757 0.844602 0.067426 0.056 Uiso 1 1 calc R U . . .
C41 C 0.6779(2) 0.88976(11) 0.33287(18) 0.0582(8) Uani 1 1 d . . . . .
C42 C 0.6075(3) 0.90662(11) 0.36530(18) 0.0640(9) Uani 1 1 d . . . . .
H42A H 0.639000 0.916515 0.414042 0.096 Uiso 1 1 calc R U . . .
H42B H 0.565478 0.879941 0.364041 0.096 Uiso 1 1 calc R U . . .
H42C H 0.572992 0.934160 0.338500 0.096 Uiso 1 1 calc R U . . .
C43 C 0.7340(2) 0.84685(13) 0.3757(2) 0.0701(10) Uani 1 1 d . . . . .
H43A H 0.765367 0.857155 0.424309 0.105 Uiso 1 1 calc R U . . .
H43B H 0.779143 0.836448 0.355068 0.105 Uiso 1 1 calc R U . . .
H43C H 0.692970 0.819800 0.374954 0.105 Uiso 1 1 calc R U . . .
C44 C 0.7451(3) 0.93198(14) 0.3386(2) 0.0817(12) Uani 1 1 d . . . . .
H44A H 0.776505 0.940020 0.388061 0.123 Uiso 1 1 calc R U . . .
H44B H 0.711337 0.960395 0.313909 0.123 Uiso 1 1 calc R U . . .
H44C H 0.790058 0.922302 0.317303 0.123 Uiso 1 1 calc R U . . .
C45 C 0.6089(2) 0.91977(10) 0.07230(17) 0.0574(9) Uani 1 1 d . . . . .
C46 C 0.5374(3) 0.91058(13) 0.0010(2) 0.0839(13) Uani 1 1 d . . . . .
H46A H 0.545783 0.933545 -0.033038 0.126 Uiso 1 1 calc R U . . .
H46B H 0.476476 0.914863 0.003879 0.126 Uiso 1 1 calc R U . . .
H46C H 0.543637 0.877377 -0.013892 0.126 Uiso 1 1 calc R U . . .
C47 C 0.7044(3) 0.90792(15) 0.0723(2) 0.0905(13) Uani 1 1 d . . . . .
H47A H 0.718645 0.928760 0.038391 0.136 Uiso 1 1 calc R U . . .
H47B H 0.706823 0.873862 0.059299 0.136 Uiso 1 1 calc R U . . .
H47C H 0.749131 0.913540 0.119247 0.136 Uiso 1 1 calc R U . . .
C48 C 0.6056(3) 0.97464(10) 0.08808(19) 0.0714(10) Uani 1 1 d . . . . .
H48A H 0.616688 0.993559 0.050977 0.107 Uiso 1 1 calc R U . . .
H48B H 0.652682 0.982190 0.133285 0.107 Uiso 1 1 calc R U . . .
H48C H 0.545433 0.982839 0.089928 0.107 Uiso 1 1 calc R U . . .
C49 C 0.33680(18) 0.68718(8) 0.19672(14) 0.0386(6) Uani 1 1 d . . . . .
C50 C 0.34232(18) 0.69156(8) 0.26687(14) 0.0381(6) Uani 1 1 d . . . . .
C51 C 0.31177(19) 0.65302(8) 0.29893(14) 0.0420(6) Uani 1 1 d . . . . .
C52 C 0.2763(2) 0.61254(8) 0.25824(15) 0.0465(7) Uani 1 1 d . . . . .
H52 H 0.256010 0.586316 0.279400 0.056 Uiso 1 1 calc R U . . .
C53 C 0.2686(2) 0.60799(8) 0.18781(15) 0.0447(7) Uani 1 1 d . . . . .
C54 C 0.29916(19) 0.64626(8) 0.15772(15) 0.0427(6) Uani 1 1 d . . . . .
H54 H 0.294312 0.644474 0.109869 0.051 Uiso 1 1 calc R U . . .
C55 C 0.3176(2) 0.65661(9) 0.37614(15) 0.0481(7) Uani 1 1 d . . . . .
C56 C 0.2849(3) 0.61000(10) 0.40090(17) 0.0612(9) Uani 1 1 d . . . . .
H56A H 0.289992 0.613527 0.450101 0.092 Uiso 1 1 calc R U . . .
H56B H 0.322680 0.582718 0.396347 0.092 Uiso 1 1 calc R U . . .
H56C H 0.221089 0.603924 0.372086 0.092 Uiso 1 1 calc R U . . .
C57 C 0.4167(2) 0.66472(12) 0.42364(17) 0.0602(8) Uani 1 1 d . . . . .
H57A H 0.419910 0.666613 0.472601 0.090 Uiso 1 1 calc R U . . .
H57B H 0.439261 0.695073 0.410539 0.090 Uiso 1 1 calc R U . . .
H57C H 0.454419 0.637669 0.418206 0.090 Uiso 1 1 calc R U . . .
C58 C 0.2583(2) 0.69811(10) 0.38587(16) 0.0538(8) Uani 1 1 d . . . . .
H58A H 0.264011 0.700225 0.435361 0.081 Uiso 1 1 calc R U . . .
H58B H 0.194435 0.692057 0.357180 0.081 Uiso 1 1 calc R U . . .
H58C H 0.278410 0.728668 0.371327 0.081 Uiso 1 1 calc R U . . .
C59 C 0.2293(2) 0.56151(9) 0.14632(16) 0.0525(8) Uani 1 1 d . . . . .
C60 C 0.2320(4) 0.56259(12) 0.0730(2) 0.0966(15) Uani 1 1 d . . . . .
H60A H 0.212095 0.531151 0.050440 0.145 Uiso 1 1 calc R U . . .
H60B H 0.294395 0.569250 0.074896 0.145 Uiso 1 1 calc R U . . .
H60C H 0.191116 0.588092 0.046012 0.145 Uiso 1 1 calc R U . . .
C61 C 0.1354(3) 0.55172(16) 0.1489(3) 0.1110(19) Uani 1 1 d . . . . .
H61A H 0.117293 0.518427 0.133495 0.166 Uiso 1 1 calc R U . . .
H61B H 0.091642 0.574460 0.117900 0.166 Uiso 1 1 calc R U . . .
H61C H 0.136460 0.555926 0.197086 0.166 Uiso 1 1 calc R U . . .
C62 C 0.2929(4) 0.51878(12) 0.1834(2) 0.0921(13) Uani 1 1 d . . . . .
H62A H 0.265492 0.488034 0.162188 0.138 Uiso 1 1 calc R U . . .
H62B H 0.300960 0.518731 0.233365 0.138 Uiso 1 1 calc R U . . .
H62C H 0.352450 0.522706 0.177801 0.138 Uiso 1 1 calc R U . . .

loop_
_atom_site_aniso_label
_atom_site_aniso_U_11
_atom_site_aniso_U_22
_atom_site_aniso_U_33
_atom_site_aniso_U_23
_atom_site_aniso_U_13
_atom_site_aniso_U_12
V1 0.0512(3) 0.0370(2) 0.0250(4) 0.00369(16) 0.0132(3) 0.00160(16)
O1 0.0518(11) 0.0430(8) 0.0291(12) 0.0012(7) 0.0108(10) 0.0080(7)
N1 0.0497(13) 0.0371(9) 0.0213(14) 0.0013(8) 0.0138(12) 0.0045(8)
C1 0.0431(14) 0.0357(10) 0.0262(16) -0.0010(9) 0.0133(13) -0.0004(9)
V2 0.0506(3) 0.0381(2) 0.0253(4) 0.00476(16) 0.0138(3) -0.00080(16)
O2 0.0668(13) 0.0534(10) 0.0269(12) 0.0070(8) 0.0217(11) 0.0157(9)
N2 0.0478(13) 0.0371(9) 0.0248(14) 0.0002(8) 0.0140(12) 0.0040(8)
C2 0.0543(17) 0.0476(12) 0.0246(17) 0.0043(10) 0.0170(15) 0.0103(11)
O3 0.0633(13) 0.0482(9) 0.0368(13) 0.0053(8) 0.0135(11) -0.0077(8)
N3 0.0511(13) 0.0417(10) 0.0213(14) 0.0019(8) 0.0130(12) 0.0003(9)
C3 0.0530(16) 0.0466(12) 0.0252(17) -0.0011(10) 0.0169(14) 0.0064(11)
O4 0.0601(13) 0.0494(10) 0.0292(14) 0.0067(7) 0.0182(12) 0.0005(8)
N4 0.0520(14) 0.0434(10) 0.0272(15) 0.0051(9) 0.0164(12) -0.0002(9)
C4 0.0441(15) 0.0343(10) 0.0333(19) -0.0020(10) 0.0143(15) 0.0011(10)
O5 0.0499(11) 0.0508(9) 0.0287(12) 0.0102(7) 0.0115(10) -0.0037(8)
C5 0.0512(16) 0.0336(10) 0.037(2) -0.0005(10) 0.0184(16) -0.0003(10)
O6 0.0667(13) 0.0419(8) 0.0302(12) 0.0004(7) 0.0235(11) -0.0076(8)
C6 0.0537(16) 0.0368(11) 0.047(2) 0.0050(11) 0.0180(16) 0.0054(11)
O7 0.0562(11) 0.0413(8) 0.0356(12) 0.0040(7) 0.0150(10) 0.0009(7)
C7 0.0539(17) 0.0358(11) 0.052(2) -0.0004(11) 0.0209(17) 0.0057(11)
C8 0.0546(17) 0.0384(11) 0.051(2) -0.0088(12) 0.0241(18) -0.0006(11)
C9 0.0531(16) 0.0420(12) 0.0387(19) -0.0046(11) 0.0196(15) -0.0002(11)
C10 0.067(2) 0.0503(14) 0.051(2) 0.0119(13) 0.0183(19) 0.0183(13)
C11 0.095(3) 0.0621(18) 0.058(2) 0.0214(16) 0.034(2) 0.0209(17)
C12 0.062(2) 0.076(2) 0.056(3) 0.0043(17) 0.001(2) 0.0174(17)
C13 0.089(3) 0.076(2) 0.072(3) 0.0247(19) 0.029(2) 0.0403(19)
C14 0.066(2) 0.0574(15) 0.065(2) -0.0215(14) 0.0337(19) 0.0003(13)
C15 0.081(2) 0.085(2) 0.073(2) -0.0124(17) 0.0282(18) 0.0146(17)
C16 0.063(2) 0.071(2) 0.057(2) -0.0053(15) 0.0299(17) 0.0087(15)
C17 0.091(3) 0.090(3) 0.090(3) -0.0165(18) 0.0380(19) -0.0035(17)
C15A 0.068(3) 0.070(3) 0.064(3) -0.0059(19) 0.027(2) 0.0008(19)
C16A 0.153(8) 0.152(8) 0.152(8) -0.001(2) 0.053(3) 0.002(2)
C17A 0.069(4) 0.073(4) 0.066(4) -0.0078(19) 0.027(2) -0.0003(19)
C18 0.0464(15) 0.0420(11) 0.0281(17) -0.0001(10) 0.0139(14) 0.0028(10)
C19 0.0518(16) 0.0510(13) 0.0302(18) -0.0054(11) 0.0190(15) 0.0011(11)
C20 0.0555(17) 0.0419(12) 0.0400(19) -0.0075(11) 0.0222(16) 0.0014(11)
C21 0.0492(15) 0.0354(10) 0.0409(18) -0.0027(10) 0.0214(15) -0.0005(10)
C22 0.0493(15) 0.0376(10) 0.0265(16) 0.0004(9) 0.0150(14) 0.0000(10)
C23 0.0457(15) 0.0372(10) 0.0283(17) -0.0021(9) 0.0171(14) 0.0001(9)
C24 0.068(2) 0.0685(17) 0.0296(19) -0.0032(13) 0.0229(18) 0.0137(14)
C25 0.080(2) 0.093(2) 0.029(2) -0.0102(16) 0.019(2) 0.0165(18)
C26 0.083(2) 0.088(2) 0.031(2) 0.0088(15) 0.0308(19) 0.0087(18)
C27 0.093(3) 0.089(2) 0.035(2) -0.0072(16) 0.031(2) 0.0255(19)
C28 0.0564(17) 0.0334(10) 0.041(2) -0.0004(10) 0.0195(17) 0.0006(10)
C29 0.101(3) 0.0492(15) 0.068(3) 0.0000(14) 0.039(2) 0.0204(16)
C30 0.088(3) 0.0400(13) 0.069(3) 0.0060(14) 0.022(2) 0.0105(14)
C31 0.092(3) 0.0503(16) 0.098(3) 0.0160(16) 0.053(2) 0.0001(15)
C32 0.0471(15) 0.0409(11) 0.0325(17) 0.0078(10) 0.0172(14) 0.0048(10)
C33 0.0635(19) 0.0489(13) 0.0329(19) 0.0004(11) 0.0254(17) -0.0026(11)
C34 0.0630(18) 0.0519(13) 0.0282(18) 0.0058(12) 0.0213(16) -0.0008(12)
C35 0.0507(16) 0.0433(12) 0.036(2) 0.0076(11) 0.0175(16) 0.0011(11)
C36 0.0489(16) 0.0464(12) 0.036(2) 0.0103(11) 0.0163(16) 0.0021(11)
C37 0.0518(17) 0.0527(14) 0.038(2) 0.0097(12) 0.0136(17) -0.0042(12)
C38 0.0586(18) 0.0536(14) 0.045(2) 0.0089(13) 0.0209(18) -0.0075(12)
C39 0.071(2) 0.0488(13) 0.049(2) 0.0104(13) 0.0336(19) -0.0001(13)
C40 0.0620(18) 0.0490(13) 0.0316(18) 0.0073(11) 0.0196(16) 0.0001(12)
C41 0.061(2) 0.0610(16) 0.046(2) 0.0089(14) 0.0101(19) -0.0158(14)
C42 0.088(3) 0.0620(17) 0.039(2) -0.0019(14) 0.019(2) -0.0139(16)
C43 0.058(2) 0.086(2) 0.054(3) 0.0172(18) 0.005(2) -0.0133(17)
C44 0.086(3) 0.087(2) 0.061(3) 0.0109(19) 0.011(2) -0.037(2)
C45 0.084(2) 0.0531(15) 0.044(2) 0.0090(13) 0.034(2) -0.0073(14)
C46 0.143(4) 0.068(2) 0.054(3) 0.0091(16) 0.050(3) -0.024(2)
C47 0.115(3) 0.088(2) 0.102(3) 0.028(2) 0.080(3) 0.011(2)
C48 0.112(3) 0.0523(16) 0.060(2) 0.0101(15) 0.043(2) -0.0071(17)
C49 0.0489(15) 0.0402(11) 0.0293(17) 0.0058(10) 0.0170(14) 0.0031(10)
C50 0.0476(15) 0.0382(11) 0.0273(17) 0.0028(10) 0.0114(14) 0.0010(10)
C51 0.0568(16) 0.0390(11) 0.0340(18) 0.0049(10) 0.0205(15) 0.0018(10)
C52 0.0649(18) 0.0358(11) 0.0452(19) 0.0052(11) 0.0270(17) 0.0005(11)
C53 0.0579(17) 0.0359(11) 0.0427(19) -0.0002(10) 0.0203(16) 0.0024(10)
C54 0.0551(16) 0.0416(12) 0.0343(18) 0.0004(10) 0.0192(15) 0.0048(11)
C55 0.071(2) 0.0435(12) 0.0354(19) 0.0081(11) 0.0253(17) -0.0020(12)
C56 0.097(3) 0.0509(14) 0.045(2) 0.0089(13) 0.036(2) -0.0081(15)
C57 0.079(2) 0.0670(17) 0.035(2) 0.0145(14) 0.0205(19) -0.0025(15)
C58 0.079(2) 0.0528(14) 0.038(2) 0.0040(12) 0.0312(18) 0.0001(14)
C59 0.072(2) 0.0390(12) 0.051(2) -0.0077(11) 0.0267(18) -0.0026(12)
C60 0.186(5) 0.0512(17) 0.056(3) -0.0167(16) 0.046(3) -0.026(2)
C61 0.090(3) 0.094(3) 0.156(5) -0.072(3) 0.051(3) -0.027(2)
C62 0.154(4) 0.0458(16) 0.080(3) -0.0008(16) 0.045(3) 0.013(2)

loop_
_atom_type_symbol
_atom_type_description
_atom_type_scat_dispersion_real
_atom_type_scat_dispersion_imag
_atom_type_scat_source
C C 0.0051 0.0024 'International Tables Vol C Tables 4.2.6.8 and 6.1.1.4'
H H 0.0000 0.0000 'International Tables Vol C Tables 4.2.6.8 and 6.1.1.4'
N N 0.0095 0.0048 'International Tables Vol C Tables 4.2.6.8 and 6.1.1.4'
O O 0.0160 0.0087 'International Tables Vol C Tables 4.2.6.8 and 6.1.1.4'
V V 0.3440 0.7072 'International Tables Vol C Tables 4.2.6.8 and 6.1.1.4'

loop_
_geom_angle_atom_site_label_1
_geom_angle_atom_site_label_2
_geom_angle_atom_site_label_3
_geom_angle
_geom_angle_site_symmetry_1
_geom_angle_site_symmetry_3
O3 V1 O4 111.22(9) . .
O3 V1 O1 103.55(9) . .
O4 V1 O1 91.35(8) . .
O3 V1 O2 103.21(10) . .
O4 V1 O2 92.89(8) . .
O1 V1 O2 149.23(8) . .
O3 V1 C1 98.15(10) . .
O4 V1 C1 150.60(9) . .
O1 V1 C1 80.10(8) . .
O2 V1 C1 81.36(8) . .
C5 O1 V1 133.61(18) . .
C1 N1 C23 126.4(2) . .
C1 N1 C2 112.13(18) . .
C23 N1 C2 120.68(19) . .
N2 C1 N1 108.6(2) . .
N2 C1 V1 123.88(17) . .
N1 C1 V1 127.33(16) . .
O7 V2 O4 111.68(9) . .
O7 V2 O5 103.21(8) . .
O4 V2 O5 91.03(8) . .
O7 V2 O6 102.80(9) . .
O4 V2 O6 93.17(8) . .
O5 V2 O6 149.93(8) . .
O7 V2 C32 98.54(9) . .
O4 V2 C32 149.75(9) . .
O5 V2 C32 80.35(9) . .
O6 V2 C32 81.13(8) . .
C18 O2 V1 142.35(15) . .
C1 N2 C4 126.3(2) . .
C1 N2 C3 112.40(19) . .
C4 N2 C3 121.29(19) . .
N1 C2 C3 102.44(19) . .
N1 C2 H2A 111.3 . .
C3 C2 H2A 111.3 . .
N1 C2 H2AB 111.3 . .
C3 C2 H2AB 111.3 . .
H2A C2 H2AB 109.2 . .
C32 N3 C49 126.7(2) . .
C32 N3 C33 112.44(19) . .
C49 N3 C33 120.1(2) . .
N2 C3 C2 103.03(18) . .
N2 C3 H3A 111.2 . .
C2 C3 H3A 111.2 . .
N2 C3 H3AB 111.2 . .
C2 C3 H3AB 111.2 . .
H3A C3 H3AB 109.1 . .
V2 O4 V1 171.25(11) . .
C32 N4 C35 126.3(2) . .
C32 N4 C34 112.1(2) . .
C35 N4 C34 121.6(2) . .
C5 C4 C9 120.7(2) . .
C5 C4 N2 119.4(2) . .
C9 C4 N2 119.8(3) . .
C36 O5 V2 132.71(18) . .
O1 C5 C4 119.6(2) . .
O1 C5 C6 119.7(3) . .
C4 C5 C6 120.7(2) . .
C50 O6 V2 142.03(15) . .
C7 C6 C5 116.0(3) . .
C7 C6 C10 122.6(2) . .
C5 C6 C10 121.3(2) . .
C8 C7 C6 124.4(2) . .
C8 C7 H7 117.8 . .
C6 C7 H7 117.8 . .
C7 C8 C9 118.1(2) . .
C7 C8 C14 122.0(2) . .
C9 C8 C14 119.9(3) . .
C4 C9 C8 120.0(3) . .
C4 C9 H9 120.0 . .
C8 C9 H9 120.0 . .
C6 C10 C11 109.4(3) . .
C6 C10 C13 111.6(3) . .
C11 C10 C13 108.4(2) . .
C6 C10 C12 110.9(2) . .
C11 C10 C12 109.5(3) . .
C13 C10 C12 107.1(3) . .
C10 C11 H11A 109.5 . .
C10 C11 H11B 109.5 . .
H11A C11 H11B 109.5 . .
C10 C11 H11C 109.5 . .
H11A C11 H11C 109.5 . .
H11B C11 H11C 109.5 . .
C10 C12 H12A 109.5 . .
C10 C12 H12B 109.5 . .
H12A C12 H12B 109.5 . .
C10 C12 H12C 109.5 . .
H12A C12 H12C 109.5 . .
H12B C12 H12C 109.5 . .
C10 C13 H13A 109.5 . .
C10 C13 H13B 109.5 . .
H13A C13 H13B 109.5 . .
C10 C13 H13C 109.5 . .
H13A C13 H13C 109.5 . .
H13B C13 H13C 109.5 . .
C17 C14 C15 110.1(3) . .
C17 C14 C8 108.3(3) . .
C15 C14 C8 114.0(3) . .
C16A C14 C8 121.0(7) . .
C16A C14 C17A 107.5(4) . .
C8 C14 C17A 109.8(4) . .
C17 C14 C16 107.2(2) . .
C15 C14 C16 107.2(2) . .
C8 C14 C16 109.8(3) . .
C16A C14 C15A 106.8(4) . .
C8 C14 C15A 105.8(4) . .
C17A C14 C15A 104.8(3) . .
C14 C15 H15A 109.5 . .
C14 C15 H15B 109.5 . .
H15A C15 H15B 109.5 . .
C14 C15 H15C 109.5 . .
H15A C15 H15C 109.5 . .
H15B C15 H15C 109.5 . .
C14 C16 H16A 109.5 . .
C14 C16 H16B 109.5 . .
H16A C16 H16B 109.5 . .
C14 C16 H16C 109.5 . .
H16A C16 H16C 109.5 . .
H16B C16 H16C 109.5 . .
C14 C17 H17A 109.5 . .
C14 C17 H17B 109.5 . .
H17A C17 H17B 109.5 . .
C14 C17 H17C 109.5 . .
H17A C17 H17C 109.5 . .
H17B C17 H17C 109.5 . .
C14 C15A H15D 109.5 . .
C14 C15A H15E 109.5 . .
H15D C15A H15E 109.5 . .
C14 C15A H15F 109.5 . .
H15D C15A H15F 109.5 . .
H15E C15A H15F 109.5 . .
C14 C16A H16D 109.5 . .
C14 C16A H16E 109.5 . .
H16D C16A H16E 109.5 . .
C14 C16A H16F 109.5 . .
H16D C16A H16F 109.5 . .
H16E C16A H16F 109.5 . .
C14 C17A H17D 109.5 . .
C14 C17A H17E 109.5 . .
H17D C17A H17E 109.5 . .
C14 C17A H17F 109.5 . .
H17D C17A H17F 109.5 . .
H17E C17A H17F 109.5 . .
O2 C18 C23 120.0(2) . .
O2 C18 C19 120.4(2) . .
C23 C18 C19 119.6(2) . .
C20 C19 C18 117.5(2) . .
C20 C19 C24 121.9(2) . .
C18 C19 C24 120.6(2) . .
C21 C20 C19 123.6(2) . .
C21 C20 H20 118.2 . .
C19 C20 H20 118.2 . .
C20 C21 C22 118.1(2) . .
C20 C21 C28 123.3(2) . .
C22 C21 C28 118.6(2) . .
C23 C22 C21 120.3(2) . .
C23 C22 H22 119.9 . .
C21 C22 H22 119.9 . .
C22 C23 C18 121.0(2) . .
C22 C23 N1 119.5(2) . .
C18 C23 N1 119.5(2) . .
C26 C24 C25 110.4(3) . .
C26 C24 C27 107.8(2) . .
C25 C24 C27 107.2(3) . .
C26 C24 C19 109.4(2) . .
C25 C24 C19 110.7(2) . .
C27 C24 C19 111.2(2) . .
C24 C25 H25A 109.5 . .
C24 C25 H25B 109.5 . .
H25A C25 H25B 109.5 . .
C24 C25 H25C 109.5 . .
H25A C25 H25C 109.5 . .
H25B C25 H25C 109.5 . .
C24 C26 H26A 109.5 . .
C24 C26 H26B 109.5 . .
H26A C26 H26B 109.5 . .
C24 C26 H26C 109.5 . .
H26A C26 H26C 109.5 . .
H26B C26 H26C 109.5 . .
C24 C27 H27A 109.5 . .
C24 C27 H27B 109.5 . .
H27A C27 H27B 109.5 . .
C24 C27 H27C 109.5 . .
H27A C27 H27C 109.5 . .
H27B C27 H27C 109.5 . .
C30 C28 C29 110.1(3) . .
C30 C28 C21 111.0(2) . .
C29 C28 C21 111.1(2) . .
C30 C28 C31 109.5(3) . .
C29 C28 C31 106.4(2) . .
C21 C28 C31 108.6(2) . .
C28 C29 H29A 109.5 . .
C28 C29 H29B 109.5 . .
H29A C29 H29B 109.5 . .
C28 C29 H29C 109.5 . .
H29A C29 H29C 109.5 . .
H29B C29 H29C 109.5 . .
C28 C30 H30A 109.5 . .
C28 C30 H30B 109.5 . .
H30A C30 H30B 109.5 . .
C28 C30 H30C 109.5 . .
H30A C30 H30C 109.5 . .
H30B C30 H30C 109.5 . .
C28 C31 H31A 109.5 . .
C28 C31 H31B 109.5 . .
H31A C31 H31B 109.5 . .
C28 C31 H31C 109.5 . .
H31A C31 H31C 109.5 . .
H31B C31 H31C 109.5 . .
N3 C32 N4 109.0(2) . .
N3 C32 V2 127.10(16) . .
N4 C32 V2 123.71(19) . .
N3 C33 C34 101.8(2) . .
N3 C33 H33A 111.4 . .
C34 C33 H33A 111.4 . .
N3 C33 H33B 111.4 . .
C34 C33 H33B 111.4 . .
H33A C33 H33B 109.3 . .
N4 C34 C33 103.41(19) . .
N4 C34 H34A 111.1 . .
C33 C34 H34A 111.1 . .
N4 C34 H34B 111.1 . .
C33 C34 H34B 111.1 . .
H34A C34 H34B 109.0 . .
C36 C35 C40 121.0(2) . .
C36 C35 N4 119.5(2) . .
C40 C35 N4 119.6(3) . .
O5 C36 C35 120.2(2) . .
O5 C36 C37 119.6(3) . .
C35 C36 C37 120.2(2) . .
C38 C37 C36 116.9(3) . .
C38 C37 C41 122.2(3) . .
C36 C37 C41 120.8(2) . .
C39 C38 C37 123.6(3) . .
C39 C38 H38 118.2 . .
C37 C38 H38 118.2 . .
C38 C39 C40 118.5(2) . .
C38 C39 C45 119.7(3) . .
C40 C39 C45 121.8(3) . .
C39 C40 C35 119.7(3) . .
C39 C40 H40 120.1 . .
C35 C40 H40 120.1 . .
C42 C41 C37 109.1(3) . .
C42 C41 C44 108.0(3) . .
C37 C41 C44 111.6(3) . .
C42 C41 C43 109.8(3) . .
C37 C41 C43 111.0(3) . .
C44 C41 C43 107.3(3) . .
C41 C42 H42A 109.5 . .
C41 C42 H42B 109.5 . .
H42A C42 H42B 109.5 . .
C41 C42 H42C 109.5 . .
H42A C42 H42C 109.5 . .
H42B C42 H42C 109.5 . .
C41 C43 H43A 109.5 . .
C41 C43 H43B 109.5 . .
H43A C43 H43B 109.5 . .
C41 C43 H43C 109.5 . .
H43A C43 H43C 109.5 . .
H43B C43 H43C 109.5 . .
C41 C44 H44A 109.5 . .
C41 C44 H44B 109.5 . .
H44A C44 H44B 109.5 . .
C41 C44 H44C 109.5 . .
H44A C44 H44C 109.5 . .
H44B C44 H44C 109.5 . .
C46 C45 C47 111.2(3) . .
C46 C45 C39 112.0(3) . .
C47 C45 C39 108.6(3) . .
C46 C45 C48 107.2(3) . .
C47 C45 C48 108.1(3) . .
C39 C45 C48 109.7(2) . .
C45 C46 H46A 109.5 . .
C45 C46 H46B 109.5 . .
H46A C46 H46B 109.5 . .
C45 C46 H46C 109.5 . .
H46A C46 H46C 109.5 . .
H46B C46 H46C 109.5 . .
C45 C47 H47A 109.5 . .
C45 C47 H47B 109.5 . .
H47A C47 H47B 109.5 . .
C45 C47 H47C 109.5 . .
H47A C47 H47C 109.5 . .
H47B C47 H47C 109.5 . .
C45 C48 H48A 109.5 . .
C45 C48 H48B 109.5 . .
H48A C48 H48B 109.5 . .
C45 C48 H48C 109.5 . .
H48A C48 H48C 109.5 . .
H48B C48 H48C 109.5 . .
C54 C49 C50 121.0(2) . .
C54 C49 N3 119.8(2) . .
C50 C49 N3 119.2(2) . .
O6 C50 C49 119.6(2) . .
O6 C50 C51 120.9(2) . .
C49 C50 C51 119.4(2) . .
C52 C51 C50 117.4(2) . .
C52 C51 C55 122.0(2) . .
C50 C51 C55 120.6(2) . .
C51 C52 C53 123.9(2) . .
C51 C52 H52 118.1 . .
C53 C52 H52 118.1 . .
C54 C53 C52 117.5(2) . .
C54 C53 C59 121.7(2) . .
C52 C53 C59 120.7(2) . .
C53 C54 C49 120.7(2) . .
C53 C54 H54 119.7 . .
C49 C54 H54 119.7 . .
C58 C55 C57 109.6(2) . .
C58 C55 C56 107.5(2) . .
C57 C55 C56 107.2(2) . .
C58 C55 C51 110.7(2) . .
C57 C55 C51 110.0(2) . .
C56 C55 C51 111.8(2) . .
C55 C56 H56A 109.5 . .
C55 C56 H56B 109.5 . .
H56A C56 H56B 109.5 . .
C55 C56 H56C 109.5 . .
H56A C56 H56C 109.5 . .
H56B C56 H56C 109.5 . .
C55 C57 H57A 109.5 . .
C55 C57 H57B 109.5 . .
H57A C57 H57B 109.5 . .
C55 C57 H57C 109.5 . .
H57A C57 H57C 109.5 . .
H57B C57 H57C 109.5 . .
C55 C58 H58A 109.5 . .
C55 C58 H58B 109.5 . .
H58A C58 H58B 109.5 . .
C55 C58 H58C 109.5 . .
H58A C58 H58C 109.5 . .
H58B C58 H58C 109.5 . .
C60 C59 C61 113.5(4) . .
C60 C59 C53 112.5(2) . .
C61 C59 C53 109.7(2) . .
C60 C59 C62 105.2(3) . .
C61 C59 C62 108.3(3) . .
C53 C59 C62 107.3(3) . .
C59 C60 H60A 109.5 . .
C59 C60 H60B 109.5 . .
H60A C60 H60B 109.5 . .
C59 C60 H60C 109.5 . .
H60A C60 H60C 109.5 . .
H60B C60 H60C 109.5 . .
C59 C61 H61A 109.5 . .
C59 C61 H61B 109.5 . .
H61A C61 H61B 109.5 . .
C59 C61 H61C 109.5 . .
H61A C61 H61C 109.5 . .
H61B C61 H61C 109.5 . .
C59 C62 H62A 109.5 . .
C59 C62 H62B 109.5 . .
H62A C62 H62B 109.5 . .
C59 C62 H62C 109.5 . .
H62A C62 H62C 109.5 . .
H62B C62 H62C 109.5 . .

loop_
_geom_bond_atom_site_label_1
_geom_bond_atom_site_label_2
_geom_bond_distance
_geom_bond_site_symmetry_2
V1 O3 1.5885(18) .
V1 O4 1.7939(19) .
V1 O1 1.8423(17) .
V1 O2 1.8457(17) .
V1 C1 2.128(2) .
O1 C5 1.351(3) .
N1 C1 1.347(3) .
N1 C23 1.417(3) .
N1 C2 1.477(3) .
C1 N2 1.343(3) .
V2 O7 1.5930(18) .
V2 O4 1.7921(19) .
V2 O5 1.8487(17) .
V2 O6 1.8498(17) .
V2 C32 2.132(3) .
O2 C18 1.340(3) .
N2 C4 1.410(3) .
N2 C3 1.466(3) .
C2 C3 1.518(3) .
C2 H2A 0.9900 .
C2 H2AB 0.9900 .
N3 C32 1.335(3) .
N3 C49 1.421(3) .
N3 C33 1.488(3) .
C3 H3A 0.9900 .
C3 H3AB 0.9900 .
N4 C32 1.348(3) .
N4 C35 1.412(3) .
N4 C34 1.462(4) .
C4 C5 1.391(4) .
C4 C9 1.395(3) .
O5 C36 1.350(3) .
C5 C6 1.413(3) .
O6 C50 1.337(3) .
C6 C7 1.403(4) .
C6 C10 1.519(4) .
C7 C8 1.373(4) .
C7 H7 0.9500 .
C8 C9 1.395(4) .
C8 C14 1.544(4) .
C9 H9 0.9500 .
C10 C11 1.540(4) .
C10 C13 1.547(4) .
C10 C12 1.557(5) .
C11 H11A 0.9800 .
C11 H11B 0.9800 .
C11 H11C 0.9800 .
C12 H12A 0.9800 .
C12 H12B 0.9800 .
C12 H12C 0.9800 .
C13 H13A 0.9800 .
C13 H13B 0.9800 .
C13 H13C 0.9800 .
C14 C17 1.518(4) .
C14 C15 1.519(4) .
C14 C16A 1.525(5) .
C14 C17A 1.546(4) .
C14 C16 1.547(4) .
C14 C15A 1.555(4) .
C15 H15A 0.9800 .
C15 H15B 0.9800 .
C15 H15C 0.9800 .
C16 H16A 0.9800 .
C16 H16B 0.9800 .
C16 H16C 0.9800 .
C17 H17A 0.9800 .
C17 H17B 0.9800 .
C17 H17C 0.9800 .
C15A H15D 0.9800 .
C15A H15E 0.9800 .
C15A H15F 0.9800 .
C16A H16D 0.9800 .
C16A H16E 0.9800 .
C16A H16F 0.9800 .
C17A H17D 0.9800 .
C17A H17E 0.9800 .
C17A H17F 0.9800 .
C18 C23 1.402(3) .
C18 C19 1.411(3) .
C19 C20 1.396(4) .
C19 C24 1.542(4) .
C20 C21 1.384(4) .
C20 H20 0.9500 .
C21 C22 1.395(3) .
C21 C28 1.536(3) .
C22 C23 1.389(3) .
C22 H22 0.9500 .
C24 C26 1.531(4) .
C24 C25 1.533(5) .
C24 C27 1.541(4) .
C25 H25A 0.9800 .
C25 H25B 0.9800 .
C25 H25C 0.9800 .
C26 H26A 0.9800 .
C26 H26B 0.9800 .
C26 H26C 0.9800 .
C27 H27A 0.9800 .
C27 H27B 0.9800 .
C27 H27C 0.9800 .
C28 C30 1.489(5) .
C28 C29 1.533(4) .
C28 C31 1.540(4) .
C29 H29A 0.9800 .
C29 H29B 0.9800 .
C29 H29C 0.9800 .
C30 H30A 0.9800 .
C30 H30B 0.9800 .
C30 H30C 0.9800 .
C31 H31A 0.9800 .
C31 H31B 0.9800 .
C31 H31C 0.9800 .
C33 C34 1.524(3) .
C33 H33A 0.9900 .
C33 H33B 0.9900 .
C34 H34A 0.9900 .
C34 H34B 0.9900 .
C35 C36 1.388(4) .
C35 C40 1.401(3) .
C36 C37 1.415(4) .
C37 C38 1.394(4) .
C37 C41 1.541(5) .
C38 C39 1.384(5) .
C38 H38 0.9500 .
C39 C40 1.389(4) .
C39 C45 1.542(4) .
C40 H40 0.9500 .
C41 C42 1.537(5) .
C41 C44 1.544(4) .
C41 C43 1.549(5) .
C42 H42A 0.9800 .
C42 H42B 0.9800 .
C42 H42C 0.9800 .
C43 H43A 0.9800 .
C43 H43B 0.9800 .
C43 H43C 0.9800 .
C44 H44A 0.9800 .
C44 H44B 0.9800 .
C44 H44C 0.9800 .
C45 C46 1.513(5) .
C45 C47 1.528(5) .
C45 C48 1.551(4) .
C46 H46A 0.9800 .
C46 H46B 0.9800 .
C46 H46C 0.9800 .
C47 H47A 0.9800 .
C47 H47B 0.9800 .
C47 H47C 0.9800 .
C48 H48A 0.9800 .
C48 H48B 0.9800 .
C48 H48C 0.9800 .
C49 C54 1.387(4) .
C49 C50 1.403(4) .
C50 C51 1.413(3) .
C51 C52 1.386(4) .
C51 C55 1.543(4) .
C52 C53 1.400(4) .
C52 H52 0.9500 .
C53 C54 1.385(3) .
C53 C59 1.540(4) .
C54 H54 0.9500 .
C55 C58 1.528(4) .
C55 C57 1.531(5) .
C55 C56 1.531(3) .
C56 H56A 0.9800 .
C56 H56B 0.9800 .
C56 H56C 0.9800 .
C57 H57A 0.9800 .
C57 H57B 0.9800 .
C57 H57C 0.9800 .
C58 H58A 0.9800 .
C58 H58B 0.9800 .
C58 H58C 0.9800 .
C59 C60 1.505(5) .
C59 C61 1.509(5) .
C59 C62 1.557(5) .
C60 H60A 0.9800 .
C60 H60B 0.9800 .
C60 H60C 0.9800 .
C61 H61A 0.9800 .
C61 H61B 0.9800 .
C61 H61C 0.9800 .
C62 H62A 0.9800 .
C62 H62B 0.9800 .
C62 H62C 0.9800 .

loop_
_geom_torsion_atom_site_label_1
_geom_torsion_atom_site_label_2
_geom_torsion_atom_site_label_3
_geom_torsion_atom_site_label_4
_geom_torsion
_geom_torsion_site_symmetry_1
_geom_torsion_site_symmetry_2
_geom_torsion_site_symmetry_3
_geom_torsion_site_symmetry_4
O3 V1 O1 C5 -47.8(2) . . . .
O4 V1 O1 C5 -160.0(2) . . . .
O2 V1 O1 C5 102.1(2) . . . .
C1 V1 O1 C5 48.3(2) . . . .
C23 N1 C1 N2 172.9(2) . . . .
C2 N1 C1 N2 3.2(3) . . . .
C23 N1 C1 V1 -11.9(4) . . . .
C2 N1 C1 V1 178.47(18) . . . .
O3 V1 O2 C18 114.3(3) . . . .
O4 V1 O2 C18 -133.2(3) . . . .
O1 V1 O2 C18 -35.6(4) . . . .
C1 V1 O2 C18 17.9(3) . . . .
N1 C1 N2 C4 -175.3(2) . . . .
V1 C1 N2 C4 9.3(3) . . . .
N1 C1 N2 C3 5.0(3) . . . .
V1 C1 N2 C3 -170.45(17) . . . .
C1 N1 C2 C3 -9.5(3) . . . .
C23 N1 C2 C3 -179.8(2) . . . .
C1 N2 C3 C2 -10.6(3) . . . .
C4 N2 C3 C2 169.6(2) . . . .
N1 C2 C3 N2 11.2(3) . . . .
C1 N2 C4 C5 13.0(4) . . . .
C3 N2 C4 C5 -167.3(2) . . . .
C1 N2 C4 C9 -170.5(2) . . . .
C3 N2 C4 C9 9.2(3) . . . .
O7 V2 O5 C36 -48.1(2) . . . .
O4 V2 O5 C36 -160.7(2) . . . .
O6 V2 O5 C36 101.1(3) . . . .
C32 V2 O5 C36 48.4(2) . . . .
V1 O1 C5 C4 -41.3(3) . . . .
V1 O1 C5 C6 141.7(2) . . . .
C9 C4 C5 O1 -178.3(2) . . . .
N2 C4 C5 O1 -1.8(3) . . . .
C9 C4 C5 C6 -1.3(4) . . . .
N2 C4 C5 C6 175.2(2) . . . .
O7 V2 O6 C50 117.9(3) . . . .
O4 V2 O6 C50 -129.0(3) . . . .
O5 V2 O6 C50 -31.4(4) . . . .
C32 V2 O6 C50 21.1(3) . . . .
O1 C5 C6 C7 178.2(2) . . . .
C4 C5 C6 C7 1.2(4) . . . .
O1 C5 C6 C10 -4.2(4) . . . .
C4 C5 C6 C10 178.8(2) . . . .
C5 C6 C7 C8 -1.4(4) . . . .
C10 C6 C7 C8 -178.9(3) . . . .
C6 C7 C8 C9 1.6(4) . . . .
C6 C7 C8 C14 -179.3(2) . . . .
C5 C4 C9 C8 1.5(4) . . . .
N2 C4 C9 C8 -175.0(2) . . . .
C7 C8 C9 C4 -1.5(4) . . . .
C14 C8 C9 C4 179.3(2) . . . .
C7 C6 C10 C11 113.6(3) . . . .
C5 C6 C10 C11 -63.8(3) . . . .
C7 C6 C10 C13 -6.3(4) . . . .
C5 C6 C10 C13 176.3(3) . . . .
C7 C6 C10 C12 -125.5(3) . . . .
C5 C6 C10 C12 57.0(3) . . . .
C7 C8 C14 C17 -85.3(4) . . . .
C9 C8 C14 C17 93.8(4) . . . .
C7 C8 C14 C15 151.8(3) . . . .
C9 C8 C14 C15 -29.1(4) . . . .
C7 C8 C14 C16A 1.1(6) . . . .
C9 C8 C14 C16A -179.8(5) . . . .
C7 C8 C14 C17A -125.1(5) . . . .
C9 C8 C14 C17A 54.1(5) . . . .
C7 C8 C14 C16 31.5(4) . . . .
C9 C8 C14 C16 -149.4(3) . . . .
C7 C8 C14 C15A 122.4(5) . . . .
C9 C8 C14 C15A -58.5(5) . . . .
V1 O2 C18 C23 -22.6(5) . . . .
V1 O2 C18 C19 159.7(2) . . . .
O2 C18 C19 C20 178.0(2) . . . .
C23 C18 C19 C20 0.4(4) . . . .
O2 C18 C19 C24 -1.1(4) . . . .
C23 C18 C19 C24 -178.7(2) . . . .
C18 C19 C20 C21 -1.2(4) . . . .
C24 C19 C20 C21 177.9(3) . . . .
C19 C20 C21 C22 0.1(4) . . . .
C19 C20 C21 C28 178.2(3) . . . .
C20 C21 C22 C23 1.8(4) . . . .
C28 C21 C22 C23 -176.3(2) . . . .
C21 C22 C23 C18 -2.7(4) . . . .
C21 C22 C23 N1 177.1(2) . . . .
O2 C18 C23 C22 -176.1(2) . . . .
C19 C18 C23 C22 1.5(4) . . . .
O2 C18 C23 N1 4.1(4) . . . .
C19 C18 C23 N1 -178.2(2) . . . .
C1 N1 C23 C22 -169.3(2) . . . .
C2 N1 C23 C22 -0.5(4) . . . .
C1 N1 C23 C18 10.4(4) . . . .
C2 N1 C23 C18 179.3(2) . . . .
C20 C19 C24 C26 -114.9(3) . . . .
C18 C19 C24 C26 64.1(3) . . . .
C20 C19 C24 C25 123.1(3) . . . .
C18 C19 C24 C25 -57.8(4) . . . .
C20 C19 C24 C27 4.1(4) . . . .
C18 C19 C24 C27 -176.9(3) . . . .
C20 C21 C28 C30 121.7(3) . . . .
C22 C21 C28 C30 -60.2(3) . . . .
C20 C21 C28 C29 -1.2(4) . . . .
C22 C21 C28 C29 176.9(3) . . . .
C20 C21 C28 C31 -117.8(3) . . . .
C22 C21 C28 C31 60.2(3) . . . .
C49 N3 C32 N4 171.8(2) . . . .
C33 N3 C32 N4 1.9(3) . . . .
C49 N3 C32 V2 -13.5(4) . . . .
C33 N3 C32 V2 176.57(18) . . . .
C35 N4 C32 N3 -175.2(2) . . . .
C34 N4 C32 N3 5.9(3) . . . .
C35 N4 C32 V2 9.9(4) . . . .
C34 N4 C32 V2 -169.01(18) . . . .
C32 N3 C33 C34 -8.2(3) . . . .
C49 N3 C33 C34 -178.9(2) . . . .
C32 N4 C34 C33 -10.7(3) . . . .
C35 N4 C34 C33 170.3(2) . . . .
N3 C33 C34 N4 10.6(3) . . . .
C32 N4 C35 C36 11.2(4) . . . .
C34 N4 C35 C36 -170.0(2) . . . .
C32 N4 C35 C40 -170.0(2) . . . .
C34 N4 C35 C40 8.8(4) . . . .
V2 O5 C36 C35 -42.9(3) . . . .
V2 O5 C36 C37 139.5(2) . . . .
C40 C35 C36 O5 -178.2(2) . . . .
N4 C35 C36 O5 0.6(4) . . . .
C40 C35 C36 C37 -0.5(4) . . . .
N4 C35 C36 C37 178.2(2) . . . .
O5 C36 C37 C38 177.4(2) . . . .
C35 C36 C37 C38 -0.3(4) . . . .
O5 C36 C37 C41 -6.1(4) . . . .
C35 C36 C37 C41 176.2(3) . . . .
C36 C37 C38 C39 0.8(4) . . . .
C41 C37 C38 C39 -175.6(3) . . . .
C37 C38 C39 C40 -0.4(4) . . . .
C37 C38 C39 C45 180.0(3) . . . .
C38 C39 C40 C35 -0.4(4) . . . .
C45 C39 C40 C35 179.1(3) . . . .
C36 C35 C40 C39 0.9(4) . . . .
N4 C35 C40 C39 -177.9(2) . . . .
C38 C37 C41 C42 115.0(3) . . . .
C36 C37 C41 C42 -61.3(3) . . . .
C38 C37 C41 C44 -4.2(4) . . . .
C36 C37 C41 C44 179.5(3) . . . .
C38 C37 C41 C43 -123.8(3) . . . .
C36 C37 C41 C43 59.9(4) . . . .
C38 C39 C45 C46 -168.2(3) . . . .
C40 C39 C45 C46 12.2(4) . . . .
C38 C39 C45 C47 68.6(4) . . . .
C40 C39 C45 C47 -111.0(4) . . . .
C38 C39 C45 C48 -49.3(4) . . . .
C40 C39 C45 C48 131.1(3) . . . .
C32 N3 C49 C54 -166.9(2) . . . .
C33 N3 C49 C54 2.3(4) . . . .
C32 N3 C49 C50 12.0(4) . . . .
C33 N3 C49 C50 -178.7(2) . . . .
V2 O6 C50 C49 -26.5(4) . . . .
V2 O6 C50 C51 155.3(2) . . . .
C54 C49 C50 O6 -176.2(2) . . . .
N3 C49 C50 O6 4.9(4) . . . .
C54 C49 C50 C51 2.1(4) . . . .
N3 C49 C50 C51 -176.9(2) . . . .
O6 C50 C51 C52 177.4(2) . . . .
C49 C50 C51 C52 -0.8(4) . . . .
O6 C50 C51 C55 -2.3(4) . . . .
C49 C50 C51 C55 179.5(2) . . . .
C50 C51 C52 C53 -0.5(4) . . . .
C55 C51 C52 C53 179.1(3) . . . .
C51 C52 C53 C54 0.6(4) . . . .
C51 C52 C53 C59 179.3(3) . . . .
C52 C53 C54 C49 0.7(4) . . . .
C59 C53 C54 C49 -178.1(3) . . . .
C50 C49 C54 C53 -2.0(4) . . . .
N3 C49 C54 C53 177.0(2) . . . .
C52 C51 C55 C58 -116.8(3) . . . .
C50 C51 C55 C58 62.8(3) . . . .
C52 C51 C55 C57 121.9(3) . . . .
C50 C51 C55 C57 -58.5(3) . . . .
C52 C51 C55 C56 3.0(4) . . . .
C50 C51 C55 C56 -177.4(3) . . . .
C54 C53 C59 C60 2.1(4) . . . .
C52 C53 C59 C60 -176.6(3) . . . .
C54 C53 C59 C61 -125.2(4) . . . .
C52 C53 C59 C61 56.1(4) . . . .
C54 C53 C59 C62 117.4(3) . . . .
C52 C53 C59 C62 -61.4(4) . . . .
